data_7708864
loop_
_publ_author_name
'King, Rhys'
'Levason, William'
'Reid, Gillian'

_publ_section_title
;
 Neutral and cationic germanium(IV) fluoride complexes with phosphine
 coordination -- synthesis, spectroscopy and structures
;
_journal_name_full 'Dalton Transactions'
_journal_paper_doi 10.1039/D1DT03339E
_journal_year 2021
_chemical_formula_moiety 'C12 H16 F6 Ge O6 P2 S2, 0.333(C1 H2 Cl2)'
_chemical_formula_sum 'C12.333 H16.667 Cl0.667 F6 Ge O6 P2 S2'
_chemical_formula_weight 597.210
_space_group_crystal_system triclinic
_space_group_IT_number 2
_space_group_name_Hall '-P 1'
_space_group_name_H-M_alt 'P -1'
_symmetry_Int_Tables_number 2
_audit_creation_date 2021-11-02
_audit_creation_method
;
Olex2 1.5
(compiled 2021.08.20 svn.r13c46975 for OlexSys, GUI svn.r6396)
;
_audit_update_record
;
2021-11-05 deposited with the CCDC.	2021-11-15 downloaded from the CCDC.
;
_cell_angle_alpha 64.833(3)
_cell_angle_beta 70.313(3)
_cell_angle_gamma 71.230(3)
_cell_formula_units_Z 2
_cell_length_a 8.5322(2)
_cell_length_b 12.5345(4)
_cell_length_c 12.6057(4)
_cell_measurement_reflns_used 14812
_cell_measurement_temperature 100
_cell_measurement_theta_max 32.1200
_cell_measurement_theta_min 1.8320
_cell_volume 1123.35(7)
_computing_cell_refinement 'CrysAlisPro 1.171.41.109a (Rigaku OD, 2021)'
_computing_data_collection 'CrysAlisPro 1.171.41.109a (Rigaku OD, 2021)'
_computing_data_reduction 'CrysAlisPro 1.171.41.109a (Rigaku OD, 2021)'
_computing_molecular_graphics 'Olex2 1.5 (Dolomanov et al., 2009)'
_computing_publication_material 'Olex2 1.5 (Dolomanov et al., 2009)'
_computing_structure_refinement 'olex2.refine 1.5 (Bourhis et al., 2015)'
_computing_structure_solution 'SHELXT 2014/5 (Sheldrick, 2014)'
_diffrn_ambient_temperature 100.00
_diffrn_detector 'Hybrid Pixel Array Detector'
_diffrn_detector_area_resol_mean 10.0000
_diffrn_measured_fraction_theta_full 1.0000
_diffrn_measured_fraction_theta_max 0.8595
_diffrn_measurement_details
;
List of Runs (angles in degrees, time in seconds):

  # Type    Start    End  Width  t~exp~   \w     \q     \k     \f   Frames
#--------------------------------------------------------------------------
  1  \w    -98.00  23.00   0.50   10.00    --   -9.10 -60.00 -30.00  242
  2  \w    -98.00  23.00   0.50   10.00    --   -9.10 -60.00  90.00  242
  3  \w    -98.00  22.00   0.50   10.00    --   -9.10 -57.00-180.00  240
  4  \w    -98.00  80.00   0.50   10.00    --   -9.10   0.00 -60.00  356
  5  \w    -44.00  54.00   0.50   10.00    --   -9.10  38.00 -30.00  196
  6  \w    -41.00  80.00   0.50   10.00    --   -9.10  60.00  60.00  242
;
_diffrn_measurement_device 'four-circle diffractometer'
_diffrn_measurement_device_type 'XtaLAB AFC12 (RCD3): Kappa single'
_diffrn_measurement_method '\w scans'
_diffrn_orient_matrix_type 'CrysAlisPro convention (1999,Acta A55,543-557)'
_diffrn_orient_matrix_UB_11 -0.0301603000
_diffrn_orient_matrix_UB_12 -0.0411809000
_diffrn_orient_matrix_UB_13 -0.0092455000
_diffrn_orient_matrix_UB_21 0.0143604000
_diffrn_orient_matrix_UB_22 -0.0438276000
_diffrn_orient_matrix_UB_23 0.0562202000
_diffrn_orient_matrix_UB_31 -0.0838900000
_diffrn_orient_matrix_UB_32 0.0217200000
_diffrn_orient_matrix_UB_33 0.0290128000
_diffrn_radiation_monochromator mirror
_diffrn_radiation_probe x-ray
_diffrn_radiation_type 'Mo K\a'
_diffrn_radiation_wavelength 0.71073
_diffrn_reflns_av_R_equivalents 0.0529
_diffrn_reflns_av_unetI/netI 0.0431
_diffrn_reflns_Laue_measured_fraction_full 1.0000
_diffrn_reflns_Laue_measured_fraction_max 0.8595
_diffrn_reflns_limit_h_max 12
_diffrn_reflns_limit_h_min -12
_diffrn_reflns_limit_k_max 17
_diffrn_reflns_limit_k_min -18
_diffrn_reflns_limit_l_max 18
_diffrn_reflns_limit_l_min -18
_diffrn_reflns_number 30424
_diffrn_reflns_point_group_measured_fraction_full 1.0000
_diffrn_reflns_point_group_measured_fraction_max 0.8595
_diffrn_reflns_theta_full 25.2417
_diffrn_reflns_theta_max 32.63
_diffrn_reflns_theta_min 1.84
_diffrn_source 'Rotating-anode X-ray tube'
_diffrn_source_type 'Rigaku (Mo) X-ray Source'
_exptl_absorpt_coefficient_mu 1.847
_exptl_absorpt_correction_T_max 1.00000
_exptl_absorpt_correction_T_min 0.74805
_exptl_absorpt_correction_type multi-scan
_exptl_absorpt_process_details
;
CrysAlisPro 1.171.41.109a (Rigaku Oxford Diffraction, 2021)
Empirical absorption correction using spherical harmonics,
implemented in SCALE3 ABSPACK scaling algorithm.
;
_exptl_crystal_colour colourless
_exptl_crystal_colour_primary colourless
_exptl_crystal_density_diffrn 1.766
_exptl_crystal_description plate
_exptl_crystal_F_000 597.902
_exptl_crystal_size_max 0.1
_exptl_crystal_size_mid 0.09
_exptl_crystal_size_min 0.03
_refine_diff_density_max 1.1003
_refine_diff_density_min -1.2821
_refine_diff_density_rms 0.1414
_refine_ls_d_res_high 0.6590
_refine_ls_d_res_low 11.0938
_refine_ls_goodness_of_fit_ref 1.0350
_refine_ls_hydrogen_treatment constr
_refine_ls_matrix_type full
_refine_ls_number_constraints 28
_refine_ls_number_parameters 318
_refine_ls_number_reflns 7059
_refine_ls_number_restraints 0
_refine_ls_restrained_S_all 1.0350
_refine_ls_R_factor_all 0.0486
_refine_ls_R_factor_gt 0.0380
_refine_ls_shift/su_max 0.0010
_refine_ls_shift/su_mean 0.0000
_refine_ls_structure_factor_coef Fsqd
_refine_ls_weighting_details 'w=1/[\s^2^(Fo^2^)+(0.0266P)^2^+1.7319P] where P=(Fo^2^+2Fc^2^)/3'
_refine_ls_weighting_scheme calc
_refine_ls_wR_factor_gt 0.0842
_refine_ls_wR_factor_ref 0.0879
_reflns_Friedel_coverage 0.0
_reflns_limit_h_max 12
_reflns_limit_h_min -11
_reflns_limit_k_max 18
_reflns_limit_k_min -16
_reflns_limit_l_max 18
_reflns_limit_l_min 0
_reflns_number_gt 6103
_reflns_number_total 7059
_reflns_threshold_expression I>=2u(I)
_cod_data_source_file d1dt03339e2.cif
_cod_data_source_block RKGeF3(diphos)OTf_auto
_cod_database_code 7708864
_chemical_oxdiff_formula 'Ge F6 S O3 P2 C20 H20'
_olex2_refinement_description
;
1. Fixed Uiso
 At 1.2 times of:
  All C(H) groups, All C(H,H) groups
 At 1.5 times of:
  All C(H,H,H) groups
2. Others
 Sof(F2a)=Sof(F1a)=Sof(F3a)=1-FVAR(1)
 Sof(F3)=Sof(F1)=Sof(F2)=FVAR(1)
 Fixed Sof: Cl2(0.333335) Cl1(0.33333) C13(0.33333) H13a(0.33333) H13b(0.33333)
3.a Secondary CH2 refined with riding coordinates:
 C13(H13a,H13b)
3.b Aromatic/amide H refined with riding coordinates:
 C6(H6), C9(H9), C8(H8), C7(H7)
3.c Idealised Me refined as rotating group:
 C3(H3a,H3b,H3c), C1(H1a,H1b,H1c), C2(H2a,H2b,H2c), C4(H4a,H4b,H4c)
;
_olex2_submission_special_instructions 'No special instructions were received'
_oxdiff_exptl_absorpt_empirical_details
;
Empirical correction (ABSPACK) includes:
- Absorption correction using spherical harmonics
- Frame scaling
;
_oxdiff_exptl_absorpt_empirical_full_max 3.680
_oxdiff_exptl_absorpt_empirical_full_min 0.194

loop_
_space_group_symop_id
_space_group_symop_operation_xyz
1 x,y,z
2 -x,-y,-z

loop_
_atom_site_label
_atom_site_type_symbol
_atom_site_fract_x
_atom_site_fract_y
_atom_site_fract_z
_atom_site_U_iso_or_equiv
_atom_site_adp_type
_atom_site_occupancy
_atom_site_site_symmetry_order
_atom_site_refinement_flags_posn
_atom_site_refinement_flags_adp
_atom_site_refinement_flags_occupancy
_atom_site_disorder_group
Ge1 Ge 0.40058(3) 0.53030(2) 0.70512(2) 0.01599(6) Uani 1.000000 1 . . . .
S2 S 0.61773(6) 0.71272(4) 0.44775(4) 0.01390(10) Uani 1.000000 1 . . . .
P1 P 0.13876(6) 0.61066(5) 0.63487(5) 0.01281(10) Uani 1.000000 1 . . . .
S1 S 0.33188(7) 0.34618(5) 0.96970(5) 0.02080(11) Uani 1.000000 1 . . . .
P2 P 0.27894(7) 0.69482(5) 0.78535(5) 0.01519(10) Uani 1.000000 1 . . . .
F4 F 0.6168(2) 0.93152(13) 0.41993(15) 0.0353(4) Uani 1.000000 1 . . . .
O1 O 0.25766(19) 0.42343(14) 0.86323(14) 0.0192(3) Uani 1.000000 1 . . . .
F6 F 0.5392(2) 0.92193(13) 0.27908(14) 0.0364(4) Uani 1.000000 1 . . . .
O5 O 0.6435(2) 0.65484(14) 0.36475(15) 0.0231(3) Uani 1.000000 1 . . . .
O6 O 0.7457(2) 0.66926(14) 0.51553(15) 0.0227(3) Uani 1.000000 1 . . . .
Cl2 Cl 0.0 1.0 1.0 0.0797(8) Uani 0.666670 2 S T P .
F5 F 0.8035(2) 0.86537(16) 0.28459(17) 0.0461(5) Uani 1.000000 1 . . . .
O2 O 0.4436(2) 0.73178(15) 0.51919(15) 0.0230(3) Uani 1.000000 1 . . . .
O3 O 0.2060(3) 0.33155(19) 1.08030(16) 0.0355(4) Uani 1.000000 1 . . . .
O4 O 0.4857(2) 0.3758(2) 0.96015(18) 0.0380(5) Uani 1.000000 1 . . . .
C10 C 0.1069(3) 0.79542(18) 0.71414(18) 0.0156(4) Uani 1.000000 1 . . . .
C6 C -0.0949(3) 0.83120(19) 0.59995(19) 0.0183(4) Uani 1.000000 1 . . . .
H6 H -0.1389(3) 0.80521(19) 0.55714(19) 0.0220(5) Uiso 1.000000 1 R . . .
C5 C 0.0440(2) 0.75761(18) 0.64946(18) 0.0143(4) Uani 1.000000 1 . . . .
C3 C 0.1858(3) 0.6506(2) 0.94588(19) 0.0210(4) Uani 1.000000 1 . . . .
H3a H 0.0970(16) 0.6066(14) 0.9667(3) 0.0315(6) Uiso 1.000000 1 GR . . .
H3b H 0.2743(5) 0.5986(13) 0.98993(19) 0.0315(6) Uiso 1.000000 1 GR . . .
H3c H 0.136(2) 0.7227(2) 0.9679(3) 0.0315(6) Uiso 1.000000 1 GR . . .
C9 C 0.0296(3) 0.9067(2) 0.7281(2) 0.0214(4) Uani 1.000000 1 . . . .
H9 H 0.0714(3) 0.9326(2) 0.7721(2) 0.0257(5) Uiso 1.000000 1 R . . .
F3 F 0.2886(17) 0.1651(4) 0.9423(6) 0.065(3) Uani 0.75(2) 1 . . . 1
C1 C -0.0195(3) 0.51903(19) 0.71932(19) 0.0185(4) Uani 1.000000 1 . . . .
H1a H 0.0304(7) 0.4365(4) 0.7202(13) 0.0277(6) Uiso 1.000000 1 GR . . .
H1b H -0.0584(16) 0.5182(13) 0.8022(5) 0.0277(6) Uiso 1.000000 1 GR . . .
H1c H -0.1164(10) 0.5527(9) 0.6814(9) 0.0277(6) Uiso 1.000000 1 GR . . .
C2 C 0.1715(3) 0.63254(19) 0.47841(18) 0.0170(4) Uani 1.000000 1 . . . .
H2a H 0.2594(15) 0.6800(13) 0.4291(2) 0.0255(6) Uiso 1.000000 1 GR . . .
H2b H 0.208(2) 0.5540(2) 0.4687(3) 0.0255(6) Uiso 1.000000 1 GR . . .
H2c H 0.0648(6) 0.6755(13) 0.4525(5) 0.0255(6) Uiso 1.000000 1 GR . . .
C4 C 0.4337(3) 0.7799(2) 0.7560(2) 0.0217(4) Uani 1.000000 1 . . . .
H4a H 0.5276(12) 0.7263(4) 0.7939(14) 0.0326(6) Uiso 1.000000 1 GR . . .
H4b H 0.4778(17) 0.8152(14) 0.6688(2) 0.0326(6) Uiso 1.000000 1 GR . . .
H4c H 0.3796(6) 0.8444(10) 0.7893(15) 0.0326(6) Uiso 1.000000 1 GR . . .
C12 C 0.6450(3) 0.8660(2) 0.3521(2) 0.0244(5) Uani 1.000000 1 . . . .
C8 C -0.1076(3) 0.9796(2) 0.6780(2) 0.0250(5) Uani 1.000000 1 . . . .
H8 H -0.1597(3) 1.0551(2) 0.6881(2) 0.0300(6) Uiso 1.000000 1 R . . .
C7 C -0.1689(3) 0.9424(2) 0.6132(2) 0.0238(5) Uani 1.000000 1 . . . .
H7 H -0.2617(3) 0.9931(2) 0.5779(2) 0.0285(5) Uiso 1.000000 1 R . . .
Cl1 Cl 0.1487(4) 0.7858(3) 1.1761(3) 0.0633(8) Uani 0.333330 1 . . . .
C11 C 0.3994(7) 0.1996(3) 0.9534(3) 0.0688(14) Uani 1.000000 1 . . . .
C13 C 0.1640(14) 0.9095(10) 1.0513(9) 0.057(3) Uani 0.333330 1 . . . .
H13a H 0.2434(14) 0.8822(10) 0.9854(9) 0.068(4) Uiso 0.333330 1 R . . .
H13b H 0.2208(14) 0.9588(10) 1.0645(9) 0.068(4) Uiso 0.333330 1 R . . .
F1 F 0.4385(18) 0.1167(7) 1.0556(8) 0.079(3) Uani 0.75(2) 1 . . . 2
F2 F 0.5364(15) 0.2056(5) 0.8493(5) 0.058(2) Uani 0.75(2) 1 . . . 2
F2a F 0.453(2) 0.1846(8) 0.8739(9) 0.030(3) Uani 0.25(2) 1 . . . 3
F1a F 0.512(3) 0.120(2) 1.029(2) 0.056(5) Uani 0.25(2) 1 . . . 3
F3a F 0.196(2) 0.1777(10) 0.9751(13) 0.040(3) Uani 0.25(2) 1 . . . 2

loop_
_atom_site_aniso_label
_atom_site_aniso_U_11
_atom_site_aniso_U_22
_atom_site_aniso_U_33
_atom_site_aniso_U_12
_atom_site_aniso_U_13
_atom_site_aniso_U_23
Ge1 0.01383(10) 0.01684(11) 0.01755(11) -0.00266(8) -0.00662(8) -0.00448(8)
S2 0.0148(2) 0.0131(2) 0.0154(2) -0.00263(16) -0.00687(17) -0.00415(17)
P1 0.0136(2) 0.0132(2) 0.0127(2) -0.00252(17) -0.00556(17) -0.00396(17)
S1 0.0295(3) 0.0180(2) 0.0183(2) -0.0024(2) -0.0154(2) -0.00399(19)
P2 0.0173(2) 0.0165(2) 0.0147(2) -0.00576(19) -0.00720(19) -0.00395(19)
F4 0.0609(11) 0.0159(7) 0.0380(8) -0.0045(7) -0.0259(8) -0.0094(6)
O1 0.0213(7) 0.0190(7) 0.0181(7) -0.0056(6) -0.0125(6) -0.0004(6)
F6 0.0607(11) 0.0197(7) 0.0280(8) 0.0062(7) -0.0288(7) -0.0042(6)
O5 0.0324(9) 0.0178(7) 0.0234(8) -0.0027(6) -0.0109(7) -0.0099(6)
O6 0.0224(8) 0.0194(8) 0.0293(8) -0.0024(6) -0.0179(7) -0.0038(6)
Cl2 0.1020(19) 0.116(2) 0.0367(10) -0.0683(17) -0.0088(11) -0.0140(11)
F5 0.0451(10) 0.0337(9) 0.0448(10) -0.0233(8) 0.0072(8) -0.0033(8)
O2 0.0165(7) 0.0297(9) 0.0240(8) -0.0061(6) -0.0033(6) -0.0108(7)
O3 0.0448(11) 0.0409(11) 0.0188(8) -0.0194(9) -0.0099(8) 0.0007(7)
O4 0.0272(9) 0.0590(13) 0.0352(10) -0.0065(9) -0.0183(8) -0.0170(10)
C10 0.0178(9) 0.0149(9) 0.0151(9) -0.0040(7) -0.0057(7) -0.0043(7)
C6 0.0181(9) 0.0199(10) 0.0188(10) -0.0005(8) -0.0081(8) -0.0083(8)
C5 0.0142(8) 0.0152(9) 0.0144(9) -0.0032(7) -0.0045(7) -0.0052(7)
C3 0.0239(10) 0.0253(11) 0.0166(10) -0.0085(8) -0.0076(8) -0.0054(8)
C9 0.0270(11) 0.0208(10) 0.0220(10) -0.0049(8) -0.0079(9) -0.0113(8)
F3 0.124(8) 0.0331(16) 0.058(3) -0.029(3) -0.041(4) -0.0102(15)
C1 0.0175(9) 0.0192(10) 0.0196(10) -0.0070(8) -0.0057(8) -0.0044(8)
C2 0.0193(9) 0.0194(10) 0.0143(9) -0.0024(7) -0.0064(7) -0.0071(7)
C4 0.0251(10) 0.0252(11) 0.0214(10) -0.0125(9) -0.0097(9) -0.0058(8)
C12 0.0328(12) 0.0166(10) 0.0228(11) -0.0039(9) -0.0092(9) -0.0049(8)
C8 0.0290(11) 0.0180(10) 0.0299(12) 0.0017(8) -0.0104(9) -0.0124(9)
C7 0.0231(10) 0.0204(11) 0.0279(11) 0.0032(8) -0.0113(9) -0.0101(9)
Cl1 0.0465(14) 0.0682(18) 0.079(2) -0.0185(13) 0.0098(13) -0.0438(16)
C11 0.147(4) 0.0215(14) 0.048(2) 0.0123(19) -0.066(3) -0.0106(14)
C13 0.059(6) 0.052(6) 0.038(5) 0.004(5) 0.018(5) -0.030(5)
F1 0.156(8) 0.0257(17) 0.045(3) 0.033(4) -0.062(4) -0.012(2)
F2 0.073(5) 0.054(2) 0.044(2) 0.031(3) -0.032(3) -0.0330(18)
F2a 0.030(7) 0.037(4) 0.026(4) 0.007(4) -0.010(4) -0.021(3)
F1a 0.087(11) 0.033(5) 0.034(7) 0.035(7) -0.037(7) -0.017(5)
F3a 0.041(7) 0.032(4) 0.055(6) -0.016(4) -0.005(5) -0.020(4)

loop_
_atom_type_symbol
_atom_type_scat_dispersion_real
_atom_type_scat_dispersion_imag
_atom_type_scat_Cromer_Mann_a1
_atom_type_scat_Cromer_Mann_a2
_atom_type_scat_Cromer_Mann_a3
_atom_type_scat_Cromer_Mann_a4
_atom_type_scat_Cromer_Mann_b1
_atom_type_scat_Cromer_Mann_b2
_atom_type_scat_Cromer_Mann_b3
_atom_type_scat_Cromer_Mann_b4
_atom_type_scat_Cromer_Mann_c
_atom_type_scat_source
_atom_type_scat_dispersion_source
C 0.00347 0.00161 2.31000 1.02000 1.58860 0.86500 20.84390 10.20750 0.56870 51.65120 0.21560 'International Tables Volume C Table 6.1.1.4 (pp. 500-502)' 'Henke, Gullikson and Davis, At. Data and Nucl. Data Tables, 1993, 54, 2'
Cl 0.14873 0.16029 11.46040 7.19640 6.25560 1.64550 0.01040 1.16620 18.51940 47.77840 -9.55740 'International Tables Volume C Table 6.1.1.4 (pp. 500-502)' 'Henke, Gullikson and Davis, At. Data and Nucl. Data Tables, 1993, 54, 2'
F 0.01794 0.01033 3.53920 2.64120 1.51700 1.02430 10.28250 4.29440 0.26150 26.14760 0.27760 'International Tables Volume C Table 6.1.1.4 (pp. 500-502)' 'Henke, Gullikson and Davis, At. Data and Nucl. Data Tables, 1993, 54, 2'
Ge 0.18162 1.86805 16.08160 6.37470 3.70680 3.68300 2.85090 0.25160 11.44680 54.76250 2.13130 'International Tables Volume C Table 6.1.1.4 (pp. 500-502)' 'Henke, Gullikson and Davis, At. Data and Nucl. Data Tables, 1993, 54, 2'
H 0.00000 0.00000 0.49300 0.32291 0.14019 0.04081 10.51090 26.12570 3.14236 57.79970 0.00304 'International Tables Volume C Table 6.1.1.4 (pp. 500-502)' 'Henke, Gullikson and Davis, At. Data and Nucl. Data Tables, 1993, 54, 2'
O 0.01158 0.00611 3.04850 2.28680 1.54630 0.86700 13.27710 5.70110 0.32390 32.90890 0.25080 'International Tables Volume C Table 6.1.1.4 (pp. 500-502)' 'Henke, Gullikson and Davis, At. Data and Nucl. Data Tables, 1993, 54, 2'
P 0.10434 0.09671 6.43450 4.17910 1.78000 1.49080 1.90670 27.15700 0.52600 68.16450 1.11490 'International Tables Volume C Table 6.1.1.4 (pp. 500-502)' 'Henke, Gullikson and Davis, At. Data and Nucl. Data Tables, 1993, 54, 2'
S 0.12424 0.12443 6.90530 5.20340 1.43790 1.58630 1.46790 22.21510 0.25360 56.17200 0.86690 'International Tables Volume C Table 6.1.1.4 (pp. 500-502)' 'Henke, Gullikson and Davis, At. Data and Nucl. Data Tables, 1993, 54, 2'

loop_
_geom_angle_atom_site_label_1
_geom_angle_atom_site_label_2
_geom_angle_atom_site_label_3
_geom_angle
_geom_angle_site_symmetry_1
_geom_angle_site_symmetry_3
_geom_angle_publ_flag
P2 Ge1 P1 81.469(18) . . ?
O1 Ge1 P1 85.51(4) . . ?
O1 Ge1 P2 87.59(5) . . ?
O2 Ge1 P1 73.73(4) . . ?
O2 Ge1 P2 73.62(4) . . ?
O2 Ge1 O1 153.63(6) . . ?
O6 S2 O5 115.70(10) . . ?
O2 S2 O5 114.65(10) . . ?
O2 S2 O6 114.09(10) . . ?
C12 S2 O5 104.48(10) . . ?
C12 S2 O6 102.93(10) . . ?
C12 S2 O2 102.70(11) . . ?
C5 P1 Ge1 108.46(7) . . ?
C1 P1 Ge1 114.10(7) . . ?
C1 P1 C5 106.96(10) . . ?
C2 P1 Ge1 113.41(7) . . ?
C2 P1 C5 106.95(9) . . ?
C2 P1 C1 106.54(10) . . ?
O3 S1 O1 112.13(11) . . ?
O4 S1 O1 112.26(11) . . ?
O4 S1 O3 118.18(12) . . ?
C11 S1 O1 102.08(12) . . ?
C11 S1 O3 105.56(18) . . ?
C11 S1 O4 104.7(2) . . ?
C10 P2 Ge1 108.18(7) . . ?
C3 P2 Ge1 115.90(8) . . ?
C3 P2 C10 105.44(10) . . ?
C4 P2 Ge1 112.35(8) . . ?
C4 P2 C10 108.74(10) . . ?
C4 P2 C3 105.84(10) . . ?
S1 O1 Ge1 120.76(9) . . ?
C13 Cl2 C13 180.0 2_577 . ?
S2 O2 Ge1 108.42(9) . . ?
C5 C10 P2 119.15(15) . . ?
C9 C10 P2 121.35(16) . . ?
C9 C10 C5 119.40(19) . . ?
C5 C6 H6 119.98(12) . . ?
C7 C6 H6 119.98(13) . . ?
C7 C6 C5 120.0(2) . . ?
C10 C5 P1 119.88(15) . . ?
C6 C5 P1 120.25(16) . . ?
C6 C5 C10 119.83(19) . . ?
H3a C3 P2 109.5 . . ?
H3b C3 P2 109.5 . . ?
H3b C3 H3a 109.5 . . ?
H3c C3 P2 109.5 . . ?
H3c C3 H3a 109.5 . . ?
H3c C3 H3b 109.5 . . ?
H9 C9 C10 119.78(12) . . ?
C8 C9 C10 120.4(2) . . ?
C8 C9 H9 119.78(13) . . ?
H1a C1 P1 109.5 . . ?
H1b C1 P1 109.5 . . ?
H1b C1 H1a 109.5 . . ?
H1c C1 P1 109.5 . . ?
H1c C1 H1a 109.5 . . ?
H1c C1 H1b 109.5 . . ?
H2a C2 P1 109.5 . . ?
H2b C2 P1 109.5 . . ?
H2b C2 H2a 109.5 . . ?
H2c C2 P1 109.5 . . ?
H2c C2 H2a 109.5 . . ?
H2c C2 H2b 109.5 . . ?
H4a C4 P2 109.5 . . ?
H4b C4 P2 109.5 . . ?
H4b C4 H4a 109.5 . . ?
H4c C4 P2 109.5 . . ?
H4c C4 H4a 109.5 . . ?
H4c C4 H4b 109.5 . . ?
F4 C12 S2 110.27(16) . . ?
F6 C12 S2 112.45(17) . . ?
F6 C12 F4 107.66(19) . . ?
F5 C12 S2 110.55(16) . . ?
F5 C12 F4 107.7(2) . . ?
F5 C12 F6 108.0(2) . . ?
H8 C8 C9 119.97(13) . . ?
C7 C8 C9 120.1(2) . . ?
C7 C8 H8 119.97(13) . . ?
C8 C7 C6 120.2(2) . . ?
H7 C7 C6 119.90(13) . . ?
H7 C7 C8 119.90(13) . . ?
F3 C11 S1 115.0(5) . . ?
F1 C11 S1 108.2(4) . . ?
F1 C11 F3 103.3(7) . . ?
F2 C11 S1 108.3(4) . . ?
F2 C11 F3 107.9(4) . . ?
F2 C11 F1 114.2(6) . . ?
F2a C11 S1 125.6(6) . . ?
F2a C11 F3 77.4(7) . . ?
F2a C11 F1 120.4(6) . . ?
F2a C11 F2 30.6(7) . . ?
F1a C11 S1 110.5(11) . . ?
F1a C11 F3 121.2(13) . . ?
F1a C11 F1 25.3(10) . . ?
F1a C11 F2 90.4(9) . . ?
F1a C11 F2a 104.2(9) . . ?
F3a C11 S1 97.3(5) . . ?
F3a C11 F3 21.3(4) . . ?
F3a C11 F1 99.4(7) . . ?
F3a C11 F2 127.3(4) . . ?
F3a C11 F2a 97.5(8) . . ?
F3a C11 F1a 122.9(13) . . ?
Cl1 C13 Cl2 122.8(7) . . ?
H13a C13 Cl2 106.6(3) . . ?
H13a C13 Cl1 106.6(3) . . ?
H13b C13 Cl2 106.6(4) . . ?
H13b C13 Cl1 106.6(5) . . ?
H13b C13 H13a 106.6 . . ?

loop_
_geom_bond_atom_site_label_1
_geom_bond_atom_site_label_2
_geom_bond_distance
_geom_bond_site_symmetry_2
_geom_bond_publ_flag
Ge1 P1 2.4321(5) . ?
Ge1 P2 2.4580(6) . ?
Ge1 O1 2.0968(15) . ?
Ge1 O2 2.6438(17) . ?
S2 O5 1.4343(16) . ?
S2 O6 1.4386(15) . ?
S2 O2 1.4586(16) . ?
S2 C12 1.824(2) . ?
P1 C5 1.819(2) . ?
P1 C1 1.807(2) . ?
P1 C2 1.806(2) . ?
S1 O1 1.4876(15) . ?
S1 O3 1.425(2) . ?
S1 O4 1.4295(19) . ?
S1 C11 1.819(3) . ?
P2 C10 1.812(2) . ?
P2 C3 1.811(2) . ?
P2 C4 1.805(2) . ?
F4 C12 1.339(3) . ?
F6 C12 1.326(3) . ?
Cl2 C13 1.621(12) . ?
Cl2 C13 1.621(12) 2_577 ?
F5 C12 1.333(3) . ?
C10 C5 1.402(3) . ?
C10 C9 1.396(3) . ?
C6 H6 0.9500 . ?
C6 C5 1.397(3) . ?
C6 C7 1.389(3) . ?
C3 H3a 0.9800 . ?
C3 H3b 0.9800 . ?
C3 H3c 0.9800 . ?
C9 H9 0.9500 . ?
C9 C8 1.386(3) . ?
F3 C11 1.227(10) . ?
C1 H1a 0.9800 . ?
C1 H1b 0.9800 . ?
C1 H1c 0.9800 . ?
C2 H2a 0.9800 . ?
C2 H2b 0.9800 . ?
C2 H2c 0.9800 . ?
C4 H4a 0.9800 . ?
C4 H4b 0.9800 . ?
C4 H4c 0.9800 . ?
C8 H8 0.9500 . ?
C8 C7 1.388(3) . ?
C7 H7 0.9500 . ?
Cl1 C13 1.677(12) . ?
C11 F1 1.334(8) . ?
C11 F2 1.426(11) . ?
C11 F2a 1.022(11) . ?
C11 F1a 1.42(2) . ?
C11 F3a 1.756(16) . ?
C13 H13a 0.9900 . ?
C13 H13b 0.9900 . ?

loop_
_geom_torsion_atom_site_label_1
_geom_torsion_atom_site_label_2
_geom_torsion_atom_site_label_3
_geom_torsion_atom_site_label_4
_geom_torsion
_geom_torsion_site_symmetry_1
_geom_torsion_site_symmetry_2
_geom_torsion_site_symmetry_3
_geom_torsion_site_symmetry_4
_geom_torsion_publ_flag
Ge1 O1 S1 O3 149.50(12) . . . . ?
Ge1 O1 S1 O4 13.68(15) . . . . ?
Ge1 O1 S1 C11 -98.0(2) . . . . ?
Ge1 O2 S2 O5 82.81(10) . . . . ?
Ge1 O2 S2 O6 -53.91(11) . . . . ?
Ge1 O2 S2 C12 -164.52(9) . . . . ?
P1 C5 C10 P2 -1.50(16) . . . . ?
P1 C5 C10 C9 -177.94(16) . . . . ?
P1 C5 C6 C7 178.80(17) . . . . ?
P2 C10 C5 C6 176.33(16) . . . . ?
P2 C10 C9 C8 -176.65(19) . . . . ?
C10 C5 C6 C7 1.0(2) . . . . ?
C10 C9 C8 C7 -0.2(3) . . . . ?
C6 C7 C8 C9 1.1(3) . . . . ?
